data_7231519
loop_
_publ_author_name
'Zhang, Ying'
'Traber, Philipp'
'Zedler, Linda'
'Kupfer, Stephan'
'Gr\"afe, Stefanie'
'Schulz, Martin'
'Frey, Wolfgang'
'Karnahl, Michael'
'Dietzek, Benjamin'

_publ_section_title
;
 Cu(i) vs. Ru(ii) photosensitizers: elucidation of electron transfer
 processes within a series of structurally related complexes containing an
 extended \p-system.
;
_journal_issue 38
_journal_name_full 'Physical chemistry chemical physics : PCCP'
_journal_page_first 24843
_journal_page_last 24857
_journal_paper_doi 10.1039/c8cp04595j
_journal_volume 20
_journal_year 2018
_chemical_formula_moiety 'C57 H42 Cu N4 O P2, F6 P, 3(C2 H3 N)'
_chemical_formula_sum 'C63 H51 Cu F6 N7 O P3'
_chemical_formula_weight 1192.56
_chemical_name_systematic
; 
 'compound 1' 
;
_space_group_IT_number 14
_space_group_name_Hall '-P 2yn'
_space_group_name_H-M_alt 'P 1 21/n 1'
_symmetry_cell_setting monoclinic
_symmetry_space_group_name_Hall '-P 2yn'
_symmetry_space_group_name_H-M 'P 1 21/n 1'
_atom_sites_solution_hydrogens geom
_atom_sites_solution_primary direct
_atom_sites_solution_secondary difmap
_audit_creation_method SHELXL-97
_audit_update_record
;
2018-07-17 deposited with the CCDC.
2018-09-11 downloaded from the CCDC.
;
_cell_angle_alpha 90.00
_cell_angle_beta 107.390(14)
_cell_angle_gamma 90.00
_cell_formula_units_Z 4
_cell_length_a 11.440(4)
_cell_length_b 28.561(9)
_cell_length_c 18.045(6)
_cell_measurement_reflns_used 7009
_cell_measurement_temperature 240(2)
_cell_measurement_theta_max 26.50
_cell_measurement_theta_min 1.38
_cell_volume 5626(3)
_computing_cell_refinement 'Bruker APEXII Software Suite, 2008'
_computing_data_collection 'Bruker APEXII Software Suite, 2008'
_computing_data_reduction 'Bruker APEXII Software Suite, 2008'
_computing_molecular_graphics 'SHELXTL-plus, XP (Sheldrick, 1991)'
_computing_structure_refinement 'SHELXL-97 (Sheldrick, 1997)'
_computing_structure_solution 'SHELXS-97 (Sheldrick, 1990)'
_diffrn_ambient_temperature 240(2)
_diffrn_measured_fraction_theta_full 0.988
_diffrn_measured_fraction_theta_max 0.988
_diffrn_measurement_device_type 'Bruker Kappa APEXII Duo'
_diffrn_measurement_method 'Omega + Phi Scans'
_diffrn_radiation_monochromator Triumph
_diffrn_radiation_source 'fine-focus sealed tube'
_diffrn_radiation_type MoK\a
_diffrn_radiation_wavelength 0.71073
_diffrn_reflns_av_R_equivalents 0.1074
_diffrn_reflns_av_sigmaI/netI 0.0832
_diffrn_reflns_limit_h_max 14
_diffrn_reflns_limit_h_min -13
_diffrn_reflns_limit_k_max 35
_diffrn_reflns_limit_k_min -35
_diffrn_reflns_limit_l_max 22
_diffrn_reflns_limit_l_min -20
_diffrn_reflns_number 81001
_diffrn_reflns_theta_full 26.50
_diffrn_reflns_theta_max 26.50
_diffrn_reflns_theta_min 1.38
_diffrn_standards_decay_% 0
_diffrn_standards_interval_count 0
_diffrn_standards_number 0
_exptl_absorpt_coefficient_mu 0.543
_exptl_absorpt_correction_T_max 0.7308
_exptl_absorpt_correction_T_min 0.6649
_exptl_absorpt_correction_type multi-scan
_exptl_absorpt_process_details 'Blessing, 1995'
_exptl_crystal_colour yellow
_exptl_crystal_density_diffrn 1.408
_exptl_crystal_density_method 'not measured'
_exptl_crystal_description block
_exptl_crystal_F_000 2456
_exptl_crystal_size_max 0.31
_exptl_crystal_size_mid 0.15
_exptl_crystal_size_min 0.09
_refine_diff_density_max 0.406
_refine_diff_density_min -0.382
_refine_diff_density_rms 0.063
_refine_ls_extinction_method none
_refine_ls_goodness_of_fit_ref 1.053
_refine_ls_hydrogen_treatment constr
_refine_ls_matrix_type full
_refine_ls_number_parameters 780
_refine_ls_number_reflns 11525
_refine_ls_number_restraints 90
_refine_ls_restrained_S_all 1.098
_refine_ls_R_factor_all 0.1092
_refine_ls_R_factor_gt 0.0508
_refine_ls_shift/su_max 0.001
_refine_ls_shift/su_mean 0.000
_refine_ls_structure_factor_coef Fsqd
_refine_ls_weighting_details 'calc w=1/[\s^2^(Fo^2^)+(0.0427P)^2^+0.0000P] where P=(Fo^2^+2Fc^2^)/3'
_refine_ls_weighting_scheme calc
_refine_ls_wR_factor_gt 0.0991
_refine_ls_wR_factor_ref 0.1108
_reflns_number_gt 7009
_reflns_number_total 11525
_reflns_threshold_expression >2sigma(I)
_cod_data_source_file c8cp04595j2.cif
_cod_data_source_block s2123lm
_cod_depositor_comments 'Adding full bibliography for 7231519--7231520.cif.'
_cod_original_cell_volume 5627(3)
_cod_original_sg_symbol_H-M 'P 21/n'
_cod_database_code 7231519

loop_
_symmetry_equiv_pos_as_xyz
'x, y, z'
'-x+1/2, y+1/2, -z+1/2'
'-x, -y, -z'
'x-1/2, -y-1/2, z-1/2'

loop_
_atom_site_label
_atom_site_type_symbol
_atom_site_fract_x
_atom_site_fract_y
_atom_site_fract_z
_atom_site_U_iso_or_equiv
_atom_site_adp_type
_atom_site_occupancy
_atom_site_symmetry_multiplicity
_atom_site_calc_flag
_atom_site_refinement_flags
_atom_site_disorder_assembly
_atom_site_disorder_group
Cu1 Cu 0.73675(3) 0.179744(13) 0.63342(2) 0.02962(11) Uani 1 1 d . . .
P1 P 0.64803(7) 0.19917(3) 0.72715(4) 0.02838(19) Uani 1 1 d . . .
P2 P 0.89508(7) 0.22116(3) 0.62082(4) 0.02771(19) Uani 1 1 d . . .
O1 O 0.75815(16) 0.28493(6) 0.69200(10) 0.0282(5) Uani 1 1 d . . .
N1 N 0.7053(2) 0.10739(8) 0.63290(13) 0.0291(6) Uani 1 1 d . . .
C1 C 0.7817(2) 0.30713(10) 0.62956(16) 0.0283(7) Uani 1 1 d . . .
N2 N 0.5944(2) 0.17359(8) 0.53142(13) 0.0295(6) Uani 1 1 d . . .
C2 C 0.7379(3) 0.35235(11) 0.60979(16) 0.0323(7) Uani 1 1 d . . .
N3 N 0.3527(2) 0.00628(9) 0.53961(13) 0.0356(6) Uani 1 1 d . . .
C3 C 0.7625(3) 0.37211(12) 0.54632(17) 0.0421(8) Uani 1 1 d . . .
H3 H 0.7322 0.4021 0.5296 0.051 Uiso 1 1 calc R . .
N4 N 0.2442(2) 0.07440(9) 0.42641(13) 0.0367(6) Uani 1 1 d . . .
C4 C 0.8311(3) 0.34841(12) 0.50693(18) 0.0467(9) Uani 1 1 d . . .
H4 H 0.8476 0.3626 0.4641 0.056 Uiso 1 1 calc R . .
C5 C 0.8760(3) 0.30373(11) 0.53001(17) 0.0388(8) Uani 1 1 d . . .
H5 H 0.9244 0.2884 0.5036 0.047 Uiso 1 1 calc R . .
C6 C 0.8501(2) 0.28173(10) 0.59116(16) 0.0287(7) Uani 1 1 d . . .
C7 C 0.6439(2) 0.29508(11) 0.70121(15) 0.0295(7) Uani 1 1 d . . .
C8 C 0.5969(3) 0.34031(11) 0.68693(16) 0.0341(7) Uani 1 1 d . . .
C9 C 0.4816(3) 0.34804(12) 0.69707(18) 0.0420(8) Uani 1 1 d . . .
H9 H 0.4460 0.3779 0.6874 0.050 Uiso 1 1 calc R . .
C10 C 0.4193(3) 0.31243(12) 0.72109(19) 0.0438(9) Uani 1 1 d . . .
H10 H 0.3430 0.3185 0.7287 0.053 Uiso 1 1 calc R . .
C11 C 0.4686(3) 0.26798(11) 0.73395(17) 0.0387(8) Uani 1 1 d . . .
H11 H 0.4251 0.2441 0.7500 0.046 Uiso 1 1 calc R . .
C12 C 0.5823(3) 0.25798(10) 0.72340(16) 0.0301(7) Uani 1 1 d . . .
C13 C 0.6724(3) 0.37756(10) 0.65964(17) 0.0359(8) Uani 1 1 d . . .
C14 C 0.5908(3) 0.41758(12) 0.6175(2) 0.0527(10) Uani 1 1 d . . .
H14A H 0.6396 0.4399 0.5989 0.079 Uiso 1 1 calc R . .
H14B H 0.5544 0.4331 0.6530 0.079 Uiso 1 1 calc R . .
H14C H 0.5265 0.4052 0.5738 0.079 Uiso 1 1 calc R . .
C15 C 0.7720(3) 0.39747(12) 0.73030(18) 0.0482(9) Uani 1 1 d . . .
H15A H 0.8254 0.3723 0.7566 0.072 Uiso 1 1 calc R . .
H15B H 0.7336 0.4118 0.7658 0.072 Uiso 1 1 calc R . .
H15C H 0.8196 0.4208 0.7129 0.072 Uiso 1 1 calc R . .
C16 C 0.7621(3) 0.07467(11) 0.68382(16) 0.0318(7) Uani 1 1 d . . .
H16 H 0.8406 0.0813 0.7174 0.038 Uiso 1 1 calc R . .
C17 C 0.7104(3) 0.03134(11) 0.68951(17) 0.0352(8) Uani 1 1 d . . .
H17 H 0.7538 0.0093 0.7262 0.042 Uiso 1 1 calc R . .
C18 C 0.5951(3) 0.02066(11) 0.64105(17) 0.0337(7) Uani 1 1 d . . .
H18 H 0.5587 -0.0084 0.6448 0.040 Uiso 1 1 calc R . .
C19 C 0.5340(3) 0.05368(10) 0.58662(15) 0.0283(7) Uani 1 1 d . . .
C20 C 0.5926(2) 0.09632(10) 0.58394(15) 0.0254(6) Uani 1 1 d . . .
C21 C 0.5467(3) 0.20584(11) 0.47798(17) 0.0346(7) Uani 1 1 d . . .
H21 H 0.5887 0.2343 0.4799 0.042 Uiso 1 1 calc R . .
C22 C 0.4373(3) 0.19933(12) 0.41936(17) 0.0395(8) Uani 1 1 d . . .
H22 H 0.4078 0.2226 0.3815 0.047 Uiso 1 1 calc R . .
C23 C 0.3725(3) 0.15836(11) 0.41736(16) 0.0336(7) Uani 1 1 d . . .
H23 H 0.2964 0.1539 0.3796 0.040 Uiso 1 1 calc R . .
C24 C 0.4213(2) 0.12368(10) 0.47207(15) 0.0284(7) Uani 1 1 d . . .
C25 C 0.5346(2) 0.13220(10) 0.52708(15) 0.0258(7) Uani 1 1 d . . .
C26 C 0.4101(3) 0.04558(11) 0.53271(16) 0.0303(7) Uani 1 1 d . . .
C27 C 0.3553(3) 0.07978(11) 0.47539(16) 0.0297(7) Uani 1 1 d . . .
C28 C 0.2374(3) 0.00009(12) 0.48952(17) 0.0364(8) Uani 1 1 d . . .
C29 C 0.1712(3) -0.04144(12) 0.4932(2) 0.0471(9) Uani 1 1 d . . .
H29 H 0.2068 -0.0647 0.5298 0.057 Uiso 1 1 calc R . .
C30 C 0.0563(3) -0.04765(14) 0.4437(2) 0.0565(10) Uani 1 1 d . . .
H30 H 0.0123 -0.0750 0.4472 0.068 Uiso 1 1 calc R . .
C31 C 0.0032(3) -0.01394(15) 0.3881(2) 0.0564(10) Uani 1 1 d . . .
H31 H -0.0758 -0.0191 0.3541 0.068 Uiso 1 1 calc R . .
C32 C 0.0632(3) 0.02635(13) 0.38185(19) 0.0486(9) Uani 1 1 d . . .
H32 H 0.0257 0.0487 0.3440 0.058 Uiso 1 1 calc R . .
C33 C 0.1828(3) 0.03444(12) 0.43278(17) 0.0366(8) Uani 1 1 d . . .
C34 C 0.5173(3) 0.16034(10) 0.72149(16) 0.0298(7) Uani 1 1 d . . .
C35 C 0.4124(3) 0.16382(11) 0.65823(17) 0.0350(7) Uani 1 1 d . . .
H35 H 0.4057 0.1883 0.6223 0.042 Uiso 1 1 calc R . .
C36 C 0.3175(3) 0.13189(12) 0.64726(19) 0.0428(8) Uani 1 1 d . . .
H36 H 0.2471 0.1349 0.6043 0.051 Uiso 1 1 calc R . .
C37 C 0.3261(3) 0.09598(13) 0.6989(2) 0.0507(9) Uani 1 1 d . . .
H37 H 0.2618 0.0743 0.6915 0.061 Uiso 1 1 calc R . .
C38 C 0.4291(3) 0.09181(13) 0.7614(2) 0.0522(10) Uani 1 1 d . . .
H38 H 0.4353 0.0671 0.7968 0.063 Uiso 1 1 calc R . .
C39 C 0.5248(3) 0.12390(11) 0.77292(18) 0.0408(8) Uani 1 1 d . . .
H39 H 0.5949 0.1207 0.8160 0.049 Uiso 1 1 calc R . .
C40 C 0.7475(3) 0.19306(10) 0.82622(16) 0.0315(7) Uani 1 1 d . . .
C41 C 0.7065(3) 0.20251(12) 0.88932(18) 0.0438(8) Uani 1 1 d . . .
H41 H 0.6258 0.2130 0.8818 0.053 Uiso 1 1 calc R . .
C42 C 0.7846(4) 0.19649(13) 0.9632(2) 0.0597(11) Uani 1 1 d . . .
H42 H 0.7564 0.2022 1.0062 0.072 Uiso 1 1 calc R . .
C43 C 0.9038(4) 0.18215(13) 0.9747(2) 0.0623(11) Uani 1 1 d . . .
H43 H 0.9566 0.1789 1.0256 0.075 Uiso 1 1 calc R . .
C44 C 0.9460(3) 0.17259(12) 0.9132(2) 0.0536(10) Uani 1 1 d . . .
H44 H 1.0270 0.1625 0.9212 0.064 Uiso 1 1 calc R . .
C45 C 0.8676(3) 0.17808(11) 0.83906(18) 0.0396(8) Uani 1 1 d . . .
H45 H 0.8959 0.1716 0.7963 0.048 Uiso 1 1 calc R . .
C46 C 0.9605(2) 0.20080(10) 0.54603(16) 0.0290(7) Uani 1 1 d . . .
C47 C 0.8897(3) 0.17217(11) 0.48874(17) 0.0389(8) Uani 1 1 d . . .
H47 H 0.8112 0.1632 0.4898 0.047 Uiso 1 1 calc R . .
C48 C 0.9337(3) 0.15668(13) 0.42974(18) 0.0462(9) Uani 1 1 d . . .
H48 H 0.8846 0.1375 0.3903 0.055 Uiso 1 1 calc R . .
C49 C 1.0496(3) 0.16927(12) 0.42833(19) 0.0461(9) Uani 1 1 d . . .
H49 H 1.0794 0.1585 0.3882 0.055 Uiso 1 1 calc R . .
C50 C 1.1213(3) 0.19763(13) 0.48570(19) 0.0474(9) Uani 1 1 d . . .
H50 H 1.2002 0.2061 0.4847 0.057 Uiso 1 1 calc R . .
C51 C 1.0779(3) 0.21367(12) 0.54469(18) 0.0439(9) Uani 1 1 d . . .
H51 H 1.1270 0.2331 0.5837 0.053 Uiso 1 1 calc R . .
C52 C 1.0302(2) 0.22725(11) 0.70430(16) 0.0300(7) Uani 1 1 d . . .
C53 C 1.0679(3) 0.26961(12) 0.74111(17) 0.0410(8) Uani 1 1 d . . .
H53 H 1.0238 0.2970 0.7218 0.049 Uiso 1 1 calc R . .
C54 C 1.1698(3) 0.27203(14) 0.80606(19) 0.0541(10) Uani 1 1 d . . .
H54 H 1.1947 0.3009 0.8308 0.065 Uiso 1 1 calc R . .
C55 C 1.2344(3) 0.23183(16) 0.8340(2) 0.0577(11) Uani 1 1 d . . .
H55 H 1.3040 0.2334 0.8778 0.069 Uiso 1 1 calc R . .
C56 C 1.1979(3) 0.18934(15) 0.7983(2) 0.0569(10) Uani 1 1 d . . .
H56 H 1.2427 0.1621 0.8176 0.068 Uiso 1 1 calc R . .
C57 C 1.0962(3) 0.18699(12) 0.73476(18) 0.0436(8) Uani 1 1 d . . .
H57 H 1.0705 0.1578 0.7113 0.052 Uiso 1 1 calc R . .
P3 P 0.13167(9) 0.03480(4) 0.85202(6) 0.0538(3) Uani 1 1 d . . .
F1 F -0.0053(2) 0.01980(9) 0.81238(14) 0.0930(8) Uani 1 1 d . A .
F3 F 0.1672(5) -0.0215(2) 0.8705(6) 0.102(2) Uani 0.50 1 d P A 1
F2 F 0.0979(6) 0.0345(4) 0.9302(4) 0.104(2) Uani 0.50 1 d PU A 1
F4 F 0.1816(7) 0.0291(4) 0.7833(4) 0.110(2) Uani 0.50 1 d PU A 1
F5 F 0.2728(10) 0.0414(3) 0.9033(6) 0.098(3) Uani 0.50 1 d PU A 1
F6 F 0.1051(8) 0.0853(3) 0.8394(7) 0.141(3) Uani 0.50 1 d PU A 1
F2A F 0.1445(7) 0.0062(3) 0.9214(5) 0.113(2) Uani 0.50 1 d PU A 2
F4A F 0.0857(6) 0.0789(3) 0.8908(5) 0.100(2) Uani 0.50 1 d PU A 2
F3A F 0.1663(8) -0.0040(3) 0.8059(6) 0.129(3) Uani 0.50 1 d PU A 2
F5A F 0.2610(10) 0.0596(3) 0.8814(6) 0.097(3) Uani 0.50 1 d PU A 2
F6A F 0.1044(6) 0.0686(2) 0.7747(3) 0.0870(16) Uani 0.50 1 d PU A 2
N1X N 0.3855(4) -0.11267(16) 0.6455(3) 0.1014(14) Uani 1 1 d U . .
C1X C 0.3760(4) -0.08410(18) 0.6850(3) 0.0720(13) Uani 1 1 d U . .
C2X C 0.3617(5) -0.0441(2) 0.7297(3) 0.120(2) Uani 1 1 d U . .
H2X1 H 0.3343 -0.0176 0.6955 0.179 Uiso 1 1 calc R . .
H2X2 H 0.4396 -0.0368 0.7676 0.179 Uiso 1 1 calc R . .
H2X3 H 0.3015 -0.0511 0.7563 0.179 Uiso 1 1 calc R . .
N1Y N 0.3380(6) -0.1319(3) 0.8949(5) 0.199(3) Uani 1 1 d U . .
C1Y C 0.3838(6) -0.0989(3) 0.9253(4) 0.127(2) Uani 1 1 d U . .
C2Y C 0.4446(5) -0.0579(2) 0.9601(3) 0.1146(19) Uani 1 1 d U . .
H2Y1 H 0.5048 -0.0490 0.9346 0.172 Uiso 1 1 calc R . .
H2Y2 H 0.4852 -0.0637 1.0147 0.172 Uiso 1 1 calc R . .
H2Y3 H 0.3855 -0.0328 0.9549 0.172 Uiso 1 1 calc R . .
N1Z N 0.3673(4) -0.00317(14) 1.1326(2) 0.0866(12) Uani 1 1 d . . .
C1Z C 0.2862(4) -0.02591(15) 1.1039(2) 0.0577(10) Uani 1 1 d . . .
C2Z C 0.1820(4) -0.05487(16) 1.0670(3) 0.0835(14) Uani 1 1 d . . .
H2Z1 H 0.1609 -0.0736 1.1059 0.125 Uiso 1 1 calc R . .
H2Z2 H 0.2020 -0.0753 1.0295 0.125 Uiso 1 1 calc R . .
H2Z3 H 0.1131 -0.0352 1.0406 0.125 Uiso 1 1 calc R . .

loop_
_atom_site_aniso_label
_atom_site_aniso_U_11
_atom_site_aniso_U_22
_atom_site_aniso_U_33
_atom_site_aniso_U_23
_atom_site_aniso_U_13
_atom_site_aniso_U_12
Cu1 0.0292(2) 0.0286(2) 0.0312(2) -0.00133(17) 0.00931(15) -0.00354(17)
P1 0.0300(4) 0.0270(5) 0.0291(4) 0.0007(3) 0.0103(3) -0.0008(3)
P2 0.0264(4) 0.0280(5) 0.0291(4) 0.0005(3) 0.0090(3) -0.0007(3)
O1 0.0301(11) 0.0254(12) 0.0300(11) 0.0056(9) 0.0102(9) 0.0025(9)
N1 0.0296(13) 0.0301(15) 0.0283(13) 0.0006(11) 0.0096(11) 0.0033(11)
C1 0.0254(15) 0.0288(19) 0.0269(15) 0.0023(13) 0.0021(12) -0.0041(13)
N2 0.0303(13) 0.0266(15) 0.0315(13) 0.0024(11) 0.0094(11) 0.0002(12)
C2 0.0351(17) 0.0288(19) 0.0281(16) 0.0010(14) 0.0020(14) -0.0040(14)
N3 0.0377(15) 0.0347(17) 0.0354(14) -0.0065(12) 0.0124(12) -0.0088(13)
C3 0.053(2) 0.030(2) 0.0367(18) 0.0076(15) 0.0036(16) 0.0031(16)
N4 0.0320(14) 0.0449(18) 0.0332(14) -0.0052(12) 0.0097(12) -0.0042(13)
C4 0.069(2) 0.042(2) 0.0301(17) 0.0079(16) 0.0161(17) -0.0023(19)
C5 0.049(2) 0.039(2) 0.0295(17) 0.0023(15) 0.0138(15) -0.0003(16)
C6 0.0293(16) 0.0291(19) 0.0268(15) 0.0016(13) 0.0067(13) -0.0041(13)
C7 0.0297(16) 0.0307(19) 0.0258(15) -0.0024(13) 0.0047(13) 0.0039(14)
C8 0.0379(18) 0.031(2) 0.0320(17) -0.0022(14) 0.0080(14) 0.0037(15)
C9 0.047(2) 0.031(2) 0.046(2) -0.0039(16) 0.0102(16) 0.0160(17)
C10 0.0356(18) 0.048(2) 0.051(2) -0.0012(17) 0.0169(16) 0.0067(17)
C11 0.0408(19) 0.034(2) 0.046(2) 0.0022(15) 0.0208(16) 0.0028(16)
C12 0.0334(17) 0.0299(19) 0.0291(16) 0.0000(13) 0.0124(13) 0.0006(14)
C13 0.0435(19) 0.0227(19) 0.0394(18) 0.0025(14) 0.0094(15) 0.0030(15)
C14 0.064(2) 0.030(2) 0.062(2) 0.0062(17) 0.016(2) 0.0101(18)
C15 0.065(2) 0.037(2) 0.041(2) -0.0068(16) 0.0124(18) -0.0087(18)
C16 0.0301(16) 0.032(2) 0.0311(17) -0.0025(14) 0.0056(13) 0.0028(14)
C17 0.0386(18) 0.029(2) 0.0356(17) 0.0048(14) 0.0076(15) 0.0034(15)
C18 0.0416(18) 0.0265(19) 0.0360(17) 0.0021(14) 0.0160(15) -0.0013(15)
C19 0.0319(16) 0.0296(19) 0.0253(15) -0.0051(13) 0.0116(13) -0.0003(14)
C20 0.0265(15) 0.0258(18) 0.0251(15) -0.0024(12) 0.0097(12) -0.0009(13)
C21 0.0377(18) 0.0300(19) 0.0375(18) 0.0065(15) 0.0131(15) 0.0024(15)
C22 0.0404(19) 0.041(2) 0.0358(18) 0.0101(15) 0.0089(15) 0.0048(16)
C23 0.0274(16) 0.044(2) 0.0265(16) -0.0019(14) 0.0031(13) 0.0053(15)
C24 0.0289(16) 0.0337(19) 0.0252(15) -0.0046(13) 0.0120(13) 0.0001(14)
C25 0.0283(16) 0.0278(18) 0.0236(15) -0.0017(13) 0.0111(12) 0.0014(13)
C26 0.0342(17) 0.0296(19) 0.0296(16) -0.0072(14) 0.0133(13) -0.0055(14)
C27 0.0292(16) 0.0345(19) 0.0275(16) -0.0067(14) 0.0117(13) -0.0004(14)
C28 0.0342(18) 0.042(2) 0.0354(18) -0.0108(15) 0.0141(15) -0.0090(16)
C29 0.049(2) 0.043(2) 0.049(2) -0.0042(17) 0.0139(17) -0.0119(18)
C30 0.052(2) 0.055(3) 0.065(3) -0.015(2) 0.022(2) -0.024(2)
C31 0.040(2) 0.067(3) 0.059(2) -0.024(2) 0.0096(18) -0.016(2)
C32 0.0366(19) 0.058(3) 0.047(2) -0.0084(18) 0.0053(16) -0.0056(18)
C33 0.0338(17) 0.046(2) 0.0319(17) -0.0123(15) 0.0120(14) -0.0060(16)
C34 0.0307(16) 0.0302(19) 0.0328(16) -0.0019(14) 0.0160(14) -0.0025(14)
C35 0.0376(18) 0.035(2) 0.0339(17) -0.0012(14) 0.0133(15) -0.0001(15)
C36 0.0335(18) 0.048(2) 0.046(2) -0.0082(18) 0.0111(15) -0.0051(17)
C37 0.040(2) 0.045(2) 0.071(3) -0.007(2) 0.0215(19) -0.0140(18)
C38 0.054(2) 0.041(2) 0.065(2) 0.0155(18) 0.022(2) -0.0092(18)
C39 0.0430(19) 0.036(2) 0.0428(19) 0.0079(16) 0.0124(16) -0.0023(16)
C40 0.0376(18) 0.0270(19) 0.0283(16) -0.0007(13) 0.0073(13) -0.0065(14)
C41 0.052(2) 0.045(2) 0.0355(18) -0.0016(16) 0.0158(16) 0.0023(17)
C42 0.092(3) 0.052(3) 0.0308(19) 0.0003(17) 0.013(2) -0.002(2)
C43 0.080(3) 0.048(3) 0.039(2) 0.0062(19) -0.012(2) -0.001(2)
C44 0.047(2) 0.046(3) 0.054(2) 0.0061(18) -0.0050(18) 0.0014(18)
C45 0.0411(18) 0.034(2) 0.0415(18) 0.0006(16) 0.0086(15) -0.0005(16)
C46 0.0279(16) 0.0245(18) 0.0342(16) 0.0044(14) 0.0087(13) 0.0023(13)
C47 0.0374(18) 0.040(2) 0.0421(19) -0.0033(16) 0.0160(15) -0.0020(15)
C48 0.046(2) 0.056(3) 0.0385(19) -0.0111(17) 0.0150(16) 0.0026(18)
C49 0.047(2) 0.056(3) 0.0395(19) 0.0054(17) 0.0205(17) 0.0165(18)
C50 0.0370(19) 0.063(3) 0.048(2) 0.0078(19) 0.0218(17) 0.0015(18)
C51 0.0400(19) 0.056(3) 0.0366(18) -0.0037(16) 0.0132(15) -0.0058(17)
C52 0.0245(15) 0.036(2) 0.0304(16) 0.0037(14) 0.0094(13) -0.0026(14)
C53 0.0358(18) 0.040(2) 0.0416(19) 0.0012(16) 0.0031(15) -0.0006(16)
C54 0.053(2) 0.057(3) 0.042(2) -0.0059(19) -0.0023(18) -0.014(2)
C55 0.042(2) 0.085(3) 0.037(2) 0.005(2) -0.0025(16) -0.003(2)
C56 0.048(2) 0.064(3) 0.050(2) 0.013(2) 0.0019(18) 0.018(2)
C57 0.0447(19) 0.042(2) 0.0417(19) 0.0042(16) 0.0091(16) 0.0046(17)
P3 0.0534(6) 0.0599(8) 0.0482(6) -0.0066(5) 0.0152(5) -0.0085(5)
F1 0.0673(15) 0.103(2) 0.0895(18) 0.0154(15) -0.0064(13) -0.0235(14)
F3 0.085(4) 0.058(4) 0.155(7) 0.010(4) 0.025(4) 0.013(3)
F2 0.110(4) 0.141(6) 0.072(4) -0.015(4) 0.045(3) 0.006(4)
F4 0.124(4) 0.149(6) 0.080(4) -0.008(4) 0.067(3) -0.030(4)
F5 0.061(4) 0.096(5) 0.120(6) 0.002(4) 0.003(4) -0.017(4)
F6 0.177(6) 0.059(4) 0.183(6) 0.022(5) 0.044(5) 0.004(4)
F2A 0.132(5) 0.114(5) 0.077(4) 0.054(4) 0.006(4) 0.007(4)
F4A 0.112(4) 0.091(5) 0.094(4) -0.047(4) 0.028(3) 0.007(3)
F3A 0.158(5) 0.104(5) 0.123(5) -0.031(4) 0.036(4) 0.058(4)
F5A 0.070(4) 0.113(6) 0.103(5) 0.006(4) 0.016(4) -0.031(5)
F6A 0.109(4) 0.085(4) 0.067(3) 0.022(3) 0.025(3) -0.016(3)
N1X 0.103(3) 0.086(3) 0.112(3) -0.015(3) 0.028(3) 0.002(2)
C1X 0.063(3) 0.073(3) 0.076(3) -0.014(2) 0.013(2) 0.002(2)
C2X 0.125(4) 0.129(4) 0.108(4) -0.029(3) 0.041(3) 0.006(3)
N1Y 0.146(5) 0.171(5) 0.248(6) -0.030(5) 0.009(4) -0.026(4)
C1Y 0.089(4) 0.117(5) 0.163(5) -0.010(4) 0.017(4) -0.004(4)
C2Y 0.109(4) 0.112(4) 0.120(4) -0.017(3) 0.029(3) 0.005(3)
N1Z 0.081(3) 0.080(3) 0.089(3) -0.010(2) 0.011(2) -0.005(2)
C1Z 0.065(3) 0.056(3) 0.055(2) 0.003(2) 0.022(2) 0.009(2)
C2Z 0.077(3) 0.079(4) 0.094(3) 0.001(3) 0.027(3) -0.020(3)

loop_
_atom_type_symbol
_atom_type_description
_atom_type_scat_dispersion_real
_atom_type_scat_dispersion_imag
_atom_type_scat_source
C C 0.0033 0.0016 'International Tables Vol C Tables 4.2.6.8 and 6.1.1.4'
H H 0.0000 0.0000 'International Tables Vol C Tables 4.2.6.8 and 6.1.1.4'
N N 0.0061 0.0033 'International Tables Vol C Tables 4.2.6.8 and 6.1.1.4'
O O 0.0106 0.0060 'International Tables Vol C Tables 4.2.6.8 and 6.1.1.4'
F F 0.0171 0.0103 'International Tables Vol C Tables 4.2.6.8 and 6.1.1.4'
P P 0.1023 0.0942 'International Tables Vol C Tables 4.2.6.8 and 6.1.1.4'
Cu Cu 0.3201 1.2651 'International Tables Vol C Tables 4.2.6.8 and 6.1.1.4'

loop_
_geom_angle_atom_site_label_1
_geom_angle_atom_site_label_2
_geom_angle_atom_site_label_3
_geom_angle
N2 Cu1 N1 79.86(9)
N2 Cu1 P2 113.67(7)
N1 Cu1 P2 131.69(7)
N2 Cu1 P1 105.88(7)
N1 Cu1 P1 97.42(6)
P2 Cu1 P1 120.02(3)
C40 P1 C12 104.68(13)
C40 P1 C34 104.84(13)
C12 P1 C34 103.45(13)
C40 P1 Cu1 114.74(10)
C12 P1 Cu1 117.58(9)
C34 P1 Cu1 110.24(9)
C52 P2 C46 102.03(13)
C52 P2 C6 104.26(14)
C46 P2 C6 103.05(13)
C52 P2 Cu1 118.83(10)
C46 P2 Cu1 115.59(10)
C6 P2 Cu1 111.29(9)
C1 O1 C7 114.7(2)
C16 N1 C20 117.0(3)
C16 N1 Cu1 129.7(2)
C20 N1 Cu1 111.03(18)
O1 C1 C2 119.3(3)
O1 C1 C6 116.1(2)
C2 C1 C6 124.6(3)
C21 N2 C25 118.2(2)
C21 N2 Cu1 129.1(2)
C25 N2 Cu1 112.01(18)
C3 C2 C1 116.4(3)
C3 C2 C13 124.0(3)
C1 C2 C13 119.5(3)
C26 N3 C28 117.0(3)
C2 C3 C4 121.0(3)
C2 C3 H3 119.5
C4 C3 H3 119.5
C27 N4 C33 117.2(3)
C3 C4 C5 120.7(3)
C3 C4 H4 119.7
C5 C4 H4 119.7
C6 C5 C4 120.7(3)
C6 C5 H5 119.7
C4 C5 H5 119.7
C5 C6 C1 116.6(3)
C5 C6 P2 123.6(2)
C1 C6 P2 119.7(2)
C8 C7 C12 123.9(3)
C8 C7 O1 119.5(3)
C12 C7 O1 116.6(3)
C7 C8 C9 116.6(3)
C7 C8 C13 118.5(3)
C9 C8 C13 124.9(3)
C10 C9 C8 121.2(3)
C10 C9 H9 119.4
C8 C9 H9 119.4
C11 C10 C9 120.4(3)
C11 C10 H10 119.8
C9 C10 H10 119.8
C10 C11 C12 121.0(3)
C10 C11 H11 119.5
C12 C11 H11 119.5
C7 C12 C11 117.0(3)
C7 C12 P1 118.0(2)
C11 C12 P1 124.7(2)
C2 C13 C14 113.4(3)
C2 C13 C8 106.6(2)
C14 C13 C8 111.0(3)
C2 C13 C15 107.0(2)
C14 C13 C15 109.0(3)
C8 C13 C15 109.7(2)
C13 C14 H14A 109.5
C13 C14 H14B 109.5
H14A C14 H14B 109.5
C13 C14 H14C 109.5
H14A C14 H14C 109.5
H14B C14 H14C 109.5
C13 C15 H15A 109.5
C13 C15 H15B 109.5
H15A C15 H15B 109.5
C13 C15 H15C 109.5
H15A C15 H15C 109.5
H15B C15 H15C 109.5
N1 C16 C17 123.0(3)
N1 C16 H16 118.5
C17 C16 H16 118.5
C18 C17 C16 119.8(3)
C18 C17 H17 120.1
C16 C17 H17 120.1
C17 C18 C19 118.8(3)
C17 C18 H18 120.6
C19 C18 H18 120.6
C18 C19 C20 118.0(3)
C18 C19 C26 122.7(3)
C20 C19 C26 119.3(3)
N1 C20 C19 123.4(3)
N1 C20 C25 115.8(3)
C19 C20 C25 120.8(2)
N2 C21 C22 122.8(3)
N2 C21 H21 118.6
C22 C21 H21 118.6
C23 C22 C21 119.2(3)
C23 C22 H22 120.4
C21 C22 H22 120.4
C22 C23 C24 119.1(3)
C22 C23 H23 120.5
C24 C23 H23 120.5
C23 C24 C25 118.0(3)
C23 C24 C27 122.1(3)
C25 C24 C27 119.8(3)
N2 C25 C24 122.5(3)
N2 C25 C20 117.1(2)
C24 C25 C20 120.4(3)
N3 C26 C27 121.8(3)
N3 C26 C19 118.4(3)
C27 C26 C19 119.9(3)
N4 C27 C26 122.1(3)
N4 C27 C24 118.3(3)
C26 C27 C24 119.5(3)
N3 C28 C29 119.9(3)
N3 C28 C33 121.1(3)
C29 C28 C33 119.0(3)
C30 C29 C28 120.2(3)
C30 C29 H29 119.9
C28 C29 H29 119.9
C29 C30 C31 120.6(3)
C29 C30 H30 119.7
C31 C30 H30 119.7
C32 C31 C30 121.5(3)
C32 C31 H31 119.3
C30 C31 H31 119.3
C31 C32 C33 119.7(3)
C31 C32 H32 120.1
C33 C32 H32 120.1
N4 C33 C32 120.2(3)
N4 C33 C28 120.8(3)
C32 C33 C28 119.0(3)
C39 C34 C35 118.1(3)
C39 C34 P1 122.1(2)
C35 C34 P1 119.3(2)
C36 C35 C34 121.1(3)
C36 C35 H35 119.4
C34 C35 H35 119.4
C37 C36 C35 120.1(3)
C37 C36 H36 119.9
C35 C36 H36 119.9
C36 C37 C38 119.6(3)
C36 C37 H37 120.2
C38 C37 H37 120.2
C37 C38 C39 120.6(3)
C37 C38 H38 119.7
C39 C38 H38 119.7
C34 C39 C38 120.4(3)
C34 C39 H39 119.8
C38 C39 H39 119.8
C41 C40 C45 119.0(3)
C41 C40 P1 121.7(2)
C45 C40 P1 119.3(2)
C42 C41 C40 119.5(3)
C42 C41 H41 120.3
C40 C41 H41 120.3
C41 C42 C43 120.7(3)
C41 C42 H42 119.7
C43 C42 H42 119.7
C44 C43 C42 120.7(3)
C44 C43 H43 119.6
C42 C43 H43 119.6
C43 C44 C45 118.8(3)
C43 C44 H44 120.6
C45 C44 H44 120.6
C44 C45 C40 121.3(3)
C44 C45 H45 119.3
C40 C45 H45 119.3
C47 C46 C51 119.7(3)
C47 C46 P2 117.8(2)
C51 C46 P2 122.5(2)
C46 C47 C48 120.1(3)
C46 C47 H47 119.9
C48 C47 H47 119.9
C47 C48 C49 120.3(3)
C47 C48 H48 119.9
C49 C48 H48 119.9
C50 C49 C48 120.0(3)
C50 C49 H49 120.0
C48 C49 H49 120.0
C49 C50 C51 120.3(3)
C49 C50 H50 119.9
C51 C50 H50 119.9
C50 C51 C46 119.6(3)
C50 C51 H51 120.2
C46 C51 H51 120.2
C53 C52 C57 118.5(3)
C53 C52 P2 123.2(2)
C57 C52 P2 118.3(2)
C52 C53 C54 120.8(3)
C52 C53 H53 119.6
C54 C53 H53 119.6
C55 C54 C53 119.5(3)
C55 C54 H54 120.3
C53 C54 H54 120.3
C54 C55 C56 120.5(3)
C54 C55 H55 119.7
C56 C55 H55 119.7
C57 C56 C55 119.8(3)
C57 C56 H56 120.1
C55 C56 H56 120.1
C56 C57 C52 120.9(3)
C56 C57 H57 119.5
C52 C57 H57 119.5
F2A P3 F6 129.7(6)
F2A P3 F3A 95.0(5)
F6 P3 F3A 135.0(6)
F2A P3 F4 132.2(6)
F6 P3 F4 95.1(5)
F3A P3 F4 41.1(4)
F2A P3 F2 38.5(4)
F6 P3 F2 92.8(5)
F3A P3 F2 132.0(6)
F4 P3 F2 170.1(5)
F2A P3 F1 93.9(3)
F6 P3 F1 93.7(4)
F3A P3 F1 86.5(4)
F4 P3 F1 99.5(3)
F2 P3 F1 85.9(3)
F2A P3 F5A 96.8(4)
F6 P3 F5A 75.1(5)
F3A P3 F5A 98.0(6)
F4 P3 F5A 77.3(5)
F2 P3 F5A 99.1(5)
F1 P3 F5A 167.9(3)
F2A P3 F4A 91.5(5)
F6 P3 F4A 38.9(4)
F3A P3 F4A 172.8(5)
F4 P3 F4A 133.8(5)
F2 P3 F4A 53.9(4)
F1 P3 F4A 90.0(3)
F5A P3 F4A 84.2(5)
F2A P3 F5 75.4(4)
F6 P3 F5 95.7(5)
F3A P3 F5 91.1(5)
F4 P3 F5 85.7(5)
F2 P3 F5 87.6(5)
F1 P3 F5 168.9(3)
F5A P3 F5 23.1(4)
F4A P3 F5 93.5(5)
F2A P3 F6A 174.5(5)
F6 P3 F6A 47.1(4)
F3A P3 F6A 88.6(5)
F4 P3 F6A 52.7(4)
F2 P3 F6A 136.8(4)
F1 P3 F6A 82.2(2)
F5A P3 F6A 86.7(4)
F4A P3 F6A 84.6(4)
F5 P3 F6A 108.7(4)
F2A P3 F3 48.4(4)
F6 P3 F3 177.1(5)
F3A P3 F3 46.7(4)
F4 P3 F3 86.1(4)
F2 P3 F3 85.8(4)
F1 P3 F3 88.8(2)
F5A P3 F3 102.5(4)
F4A P3 F3 139.6(5)
F5 P3 F3 81.7(4)
F6A P3 F3 135.0(4)
N1X C1X C2X 174.4(6)
C1X C2X H2X1 109.5
C1X C2X H2X2 109.5
H2X1 C2X H2X2 109.5
C1X C2X H2X3 109.5
H2X1 C2X H2X3 109.5
H2X2 C2X H2X3 109.5
N1Y C1Y C2Y 176.8(9)
C1Y C2Y H2Y1 109.5
C1Y C2Y H2Y2 109.5
H2Y1 C2Y H2Y2 109.5
C1Y C2Y H2Y3 109.5
H2Y1 C2Y H2Y3 109.5
H2Y2 C2Y H2Y3 109.5
N1Z C1Z C2Z 179.8(6)
C1Z C2Z H2Z1 109.5
C1Z C2Z H2Z2 109.5
H2Z1 C2Z H2Z2 109.5
C1Z C2Z H2Z3 109.5
H2Z1 C2Z H2Z3 109.5
H2Z2 C2Z H2Z3 109.5

loop_
_geom_bond_atom_site_label_1
_geom_bond_atom_site_label_2
_geom_bond_distance
Cu1 N2 2.069(2)
Cu1 N1 2.097(3)
Cu1 P2 2.2311(10)
Cu1 P1 2.2857(10)
P1 C40 1.818(3)
P1 C12 1.833(3)
P1 C34 1.840(3)
P2 C52 1.816(3)
P2 C46 1.823(3)
P2 C6 1.838(3)
O1 C1 1.388(3)
O1 C7 1.397(3)
N1 C16 1.335(3)
N1 C20 1.365(3)
C1 C2 1.393(4)
C1 C6 1.394(4)
N2 C21 1.327(4)
N2 C25 1.357(4)
C2 C3 1.379(4)
C2 C13 1.514(4)
N3 C26 1.325(4)
N3 C28 1.370(4)
C3 C4 1.383(4)
C3 H3 0.9400
N4 C27 1.323(3)
N4 C33 1.363(4)
C4 C5 1.392(4)
C4 H4 0.9400
C5 C6 1.377(4)
C5 H5 0.9400
C7 C8 1.393(4)
C7 C12 1.395(4)
C8 C9 1.403(4)
C8 C13 1.541(4)
C9 C10 1.384(4)
C9 H9 0.9400
C10 C11 1.380(4)
C10 H10 0.9400
C11 C12 1.400(4)
C11 H11 0.9400
C13 C14 1.527(4)
C13 C15 1.542(4)
C14 H14A 0.9700
C14 H14B 0.9700
C14 H14C 0.9700
C15 H15A 0.9700
C15 H15B 0.9700
C15 H15C 0.9700
C16 C17 1.388(4)
C16 H16 0.9400
C17 C18 1.381(4)
C17 H17 0.9400
C18 C19 1.390(4)
C18 H18 0.9400
C19 C20 1.398(4)
C19 C26 1.478(4)
C20 C25 1.462(4)
C21 C22 1.388(4)
C21 H21 0.9400
C22 C23 1.380(4)
C22 H22 0.9400
C23 C24 1.392(4)
C23 H23 0.9400
C24 C25 1.398(4)
C24 C27 1.474(4)
C26 C27 1.425(4)
C28 C29 1.419(4)
C28 C33 1.421(4)
C29 C30 1.362(5)
C29 H29 0.9400
C30 C31 1.393(5)
C30 H30 0.9400
C31 C32 1.362(5)
C31 H31 0.9400
C32 C33 1.420(4)
C32 H32 0.9400
C34 C39 1.380(4)
C34 C35 1.391(4)
C35 C36 1.386(4)
C35 H35 0.9400
C36 C37 1.369(5)
C36 H36 0.9400
C37 C38 1.372(4)
C37 H37 0.9400
C38 C39 1.395(4)
C38 H38 0.9400
C39 H39 0.9400
C40 C41 1.382(4)
C40 C45 1.391(4)
C41 C42 1.376(4)
C41 H41 0.9400
C42 C43 1.379(5)
C42 H42 0.9400
C43 C44 1.364(5)
C43 H43 0.9400
C44 C45 1.379(4)
C44 H44 0.9400
C45 H45 0.9400
C46 C47 1.376(4)
C46 C51 1.400(4)
C47 C48 1.380(4)
C47 H47 0.9400
C48 C49 1.381(4)
C48 H48 0.9400
C49 C50 1.376(5)
C49 H49 0.9400
C50 C51 1.381(4)
C50 H50 0.9400
C51 H51 0.9400
C52 C53 1.386(4)
C52 C57 1.395(4)
C53 C54 1.386(4)
C53 H53 0.9400
C54 C55 1.377(5)
C54 H54 0.9400
C55 C56 1.379(5)
C55 H55 0.9400
C56 C57 1.370(4)
C56 H56 0.9400
C57 H57 0.9400
P3 F2A 1.466(6)
P3 F6 1.478(7)
P3 F3A 1.509(6)
P3 F4 1.521(6)
P3 F2 1.570(6)
P3 F1 1.575(2)
P3 F5A 1.582(11)
P3 F4A 1.603(6)
P3 F5 1.614(10)
P3 F6A 1.648(5)
P3 F3 1.667(6)
N1X C1X 1.110(5)
C1X C2X 1.435(6)
C2X H2X1 0.9700
C2X H2X2 0.9700
C2X H2X3 0.9700
N1Y C1Y 1.136(8)
C1Y C2Y 1.410(8)
C2Y H2Y1 0.9700
C2Y H2Y2 0.9700
C2Y H2Y3 0.9700
N1Z C1Z 1.124(5)
C1Z C2Z 1.440(6)
C2Z H2Z1 0.9700
C2Z H2Z2 0.9700
C2Z H2Z3 0.9700

loop_
_geom_torsion_atom_site_label_1
_geom_torsion_atom_site_label_2
_geom_torsion_atom_site_label_3
_geom_torsion_atom_site_label_4
_geom_torsion
N2 Cu1 P1 C40 165.90(12)
N1 Cu1 P1 C40 84.38(12)
P2 Cu1 P1 C40 -63.83(11)
N2 Cu1 P1 C12 -70.35(13)
N1 Cu1 P1 C12 -151.87(12)
P2 Cu1 P1 C12 59.92(11)
N2 Cu1 P1 C34 47.83(13)
N1 Cu1 P1 C34 -33.69(12)
P2 Cu1 P1 C34 178.11(10)
N2 Cu1 P2 C52 -177.06(13)
N1 Cu1 P2 C52 -79.41(14)
P1 Cu1 P2 C52 56.19(12)
N2 Cu1 P2 C46 -55.23(13)
N1 Cu1 P2 C46 42.43(14)
P1 Cu1 P2 C46 178.03(10)
N2 Cu1 P2 C6 61.86(12)
N1 Cu1 P2 C6 159.51(12)
P1 Cu1 P2 C6 -64.89(10)
N2 Cu1 N1 C16 179.5(2)
P2 Cu1 N1 C16 66.8(3)
P1 Cu1 N1 C16 -75.6(2)
N2 Cu1 N1 C20 -18.21(17)
P2 Cu1 N1 C20 -130.97(15)
P1 Cu1 N1 C20 86.68(17)
C7 O1 C1 C2 35.6(3)
C7 O1 C1 C6 -144.9(2)
N1 Cu1 N2 C21 -173.6(3)
P2 Cu1 N2 C21 -42.4(3)
P1 Cu1 N2 C21 91.5(2)
N1 Cu1 N2 C25 16.31(18)
P2 Cu1 N2 C25 147.56(16)
P1 Cu1 N2 C25 -78.60(18)
O1 C1 C2 C3 -178.9(2)
C6 C1 C2 C3 1.7(4)
O1 C1 C2 C13 3.8(4)
C6 C1 C2 C13 -175.6(3)
C1 C2 C3 C4 -2.3(4)
C13 C2 C3 C4 174.9(3)
C2 C3 C4 C5 0.7(5)
C3 C4 C5 C6 1.8(5)
C4 C5 C6 C1 -2.4(4)
C4 C5 C6 P2 175.1(2)
O1 C1 C6 C5 -178.8(2)
C2 C1 C6 C5 0.6(4)
O1 C1 C6 P2 3.6(3)
C2 C1 C6 P2 -176.9(2)
C52 P2 C6 C5 100.8(3)
C46 P2 C6 C5 -5.5(3)
Cu1 P2 C6 C5 -130.0(2)
C52 P2 C6 C1 -81.9(2)
C46 P2 C6 C1 171.9(2)
Cu1 P2 C6 C1 47.4(2)
C1 O1 C7 C8 -38.1(3)
C1 O1 C7 C12 140.9(2)
C12 C7 C8 C9 1.0(4)
O1 C7 C8 C9 179.8(2)
C12 C7 C8 C13 -177.6(3)
O1 C7 C8 C13 1.2(4)
C7 C8 C9 C10 0.9(4)
C13 C8 C9 C10 179.3(3)
C8 C9 C10 C11 -1.5(5)
C9 C10 C11 C12 0.3(5)
C8 C7 C12 C11 -2.1(4)
O1 C7 C12 C11 179.0(2)
C8 C7 C12 P1 172.0(2)
O1 C7 C12 P1 -6.9(3)
C10 C11 C12 C7 1.4(4)
C10 C11 C12 P1 -172.2(2)
C40 P1 C12 C7 91.0(2)
C34 P1 C12 C7 -159.4(2)
Cu1 P1 C12 C7 -37.7(2)
C40 P1 C12 C11 -95.5(3)
C34 P1 C12 C11 14.1(3)
Cu1 P1 C12 C11 135.9(2)
C3 C2 C13 C14 23.9(4)
C1 C2 C13 C14 -159.0(3)
C3 C2 C13 C8 146.3(3)
C1 C2 C13 C8 -36.5(3)
C3 C2 C13 C15 -96.4(3)
C1 C2 C13 C15 80.7(3)
C7 C8 C13 C2 33.8(3)
C9 C8 C13 C2 -144.6(3)
C7 C8 C13 C14 157.8(3)
C9 C8 C13 C14 -20.6(4)
C7 C8 C13 C15 -81.6(3)
C9 C8 C13 C15 99.9(3)
C20 N1 C16 C17 -1.4(4)
Cu1 N1 C16 C17 160.0(2)
N1 C16 C17 C18 -0.1(4)
C16 C17 C18 C19 0.8(4)
C17 C18 C19 C20 -0.2(4)
C17 C18 C19 C26 -179.5(3)
C16 N1 C20 C19 2.1(4)
Cu1 N1 C20 C19 -162.6(2)
C16 N1 C20 C25 -178.0(2)
Cu1 N1 C20 C25 17.3(3)
C18 C19 C20 N1 -1.3(4)
C26 C19 C20 N1 178.0(2)
C18 C19 C20 C25 178.7(2)
C26 C19 C20 C25 -1.9(4)
C25 N2 C21 C22 1.5(4)
Cu1 N2 C21 C22 -168.0(2)
N2 C21 C22 C23 2.2(5)
C21 C22 C23 C24 -3.0(4)
C22 C23 C24 C25 0.2(4)
C22 C23 C24 C27 177.7(3)
C21 N2 C25 C24 -4.5(4)
Cu1 N2 C25 C24 166.8(2)
C21 N2 C25 C20 176.6(2)
Cu1 N2 C25 C20 -12.1(3)
C23 C24 C25 N2 3.6(4)
C27 C24 C25 N2 -173.9(2)
C23 C24 C25 C20 -177.5(2)
C27 C24 C25 C20 5.0(4)
N1 C20 C25 N2 -3.7(4)
C19 C20 C25 N2 176.2(2)
N1 C20 C25 C24 177.3(2)
C19 C20 C25 C24 -2.7(4)
C28 N3 C26 C27 -0.6(4)
C28 N3 C26 C19 179.1(2)
C18 C19 C26 N3 3.8(4)
C20 C19 C26 N3 -175.6(2)
C18 C19 C26 C27 -176.5(3)
C20 C19 C26 C27 4.2(4)
C33 N4 C27 C26 0.1(4)
C33 N4 C27 C24 -177.2(2)
N3 C26 C27 N4 0.5(4)
C19 C26 C27 N4 -179.2(3)
N3 C26 C27 C24 177.8(2)
C19 C26 C27 C24 -1.9(4)
C23 C24 C27 N4 -2.7(4)
C25 C24 C27 N4 174.8(2)
C23 C24 C27 C26 180.0(3)
C25 C24 C27 C26 -2.6(4)
C26 N3 C28 C29 179.4(3)
C26 N3 C28 C33 0.2(4)
N3 C28 C29 C30 179.7(3)
C33 C28 C29 C30 -1.1(5)
C28 C29 C30 C31 1.3(5)
C29 C30 C31 C32 -0.9(6)
C30 C31 C32 C33 0.2(5)
C27 N4 C33 C32 -179.8(3)
C27 N4 C33 C28 -0.5(4)
C31 C32 C33 N4 179.2(3)
C31 C32 C33 C28 0.0(5)
N3 C28 C33 N4 0.4(4)
C29 C28 C33 N4 -178.8(3)
N3 C28 C33 C32 179.7(3)
C29 C28 C33 C32 0.5(4)
C40 P1 C34 C39 -21.0(3)
C12 P1 C34 C39 -130.5(3)
Cu1 P1 C34 C39 103.0(2)
C40 P1 C34 C35 167.1(2)
C12 P1 C34 C35 57.7(3)
Cu1 P1 C34 C35 -68.9(2)
C39 C34 C35 C36 0.5(4)
P1 C34 C35 C36 172.7(2)
C34 C35 C36 C37 -0.3(5)
C35 C36 C37 C38 0.0(5)
C36 C37 C38 C39 0.2(5)
C35 C34 C39 C38 -0.3(5)
P1 C34 C39 C38 -172.3(2)
C37 C38 C39 C34 -0.1(5)
C12 P1 C40 C41 51.0(3)
C34 P1 C40 C41 -57.5(3)
Cu1 P1 C40 C41 -178.6(2)
C12 P1 C40 C45 -129.6(2)
C34 P1 C40 C45 121.8(2)
Cu1 P1 C40 C45 0.8(3)
C45 C40 C41 C42 -0.6(5)
P1 C40 C41 C42 178.8(3)
C40 C41 C42 C43 1.4(5)
C41 C42 C43 C44 -1.5(6)
C42 C43 C44 C45 0.8(6)
C43 C44 C45 C40 0.0(5)
C41 C40 C45 C44 -0.1(5)
P1 C40 C45 C44 -179.5(2)
C52 P2 C46 C47 149.7(2)
C6 P2 C46 C47 -102.4(3)
Cu1 P2 C46 C47 19.3(3)
C52 P2 C46 C51 -31.1(3)
C6 P2 C46 C51 76.9(3)
Cu1 P2 C46 C51 -161.5(2)
C51 C46 C47 C48 -0.8(5)
P2 C46 C47 C48 178.5(2)
C46 C47 C48 C49 0.9(5)
C47 C48 C49 C50 -0.4(5)
C48 C49 C50 C51 -0.1(5)
C49 C50 C51 C46 0.2(5)
C47 C46 C51 C50 0.2(5)
P2 C46 C51 C50 -179.0(2)
C46 P2 C52 C53 117.8(3)
C6 P2 C52 C53 10.8(3)
Cu1 P2 C52 C53 -113.8(2)
C46 P2 C52 C57 -65.0(3)
C6 P2 C52 C57 -172.0(2)
Cu1 P2 C52 C57 63.4(2)
C57 C52 C53 C54 0.9(4)
P2 C52 C53 C54 178.1(2)
C52 C53 C54 C55 0.2(5)
C53 C54 C55 C56 -0.5(5)
C54 C55 C56 C57 -0.3(6)
C55 C56 C57 C52 1.5(5)
C53 C52 C57 C56 -1.8(5)
P2 C52 C57 C56 -179.1(3)
